data_7014264
loop_
_publ_author_name
'Talukder, Pritha'
'Datta, Amitabha'
'Mitra, Samiran'
'Rosair, Georgina'
'El Fallah, M. Salah'
'Ribas, Joan'

_publ_section_title
;
 End-to-end single cyanato and thiocyanato bridged Cu(II) polymers with
 a new tridentate Schiff base ligand: crystal structure and magnetic
 properties.
;
_journal_issue 24
_journal_name_full 'Dalton transactions (Cambridge, England : 2003)'
_journal_page_first 4161
_journal_page_last 4167
_journal_paper_doi 10.1039/b413084g
_journal_year 2004
_chemical_formula_sum 'C15 H19 Cu N3 O2'
_chemical_formula_weight 336.87
_chemical_name_systematic
;
?
;
_space_group_IT_number 14
_symmetry_cell_setting monoclinic
_symmetry_space_group_name_Hall '-P 2yn'
_symmetry_space_group_name_H-M 'P 1 21/n 1'
_atom_sites_solution_hydrogens geom
_atom_sites_solution_primary direct
_atom_sites_solution_secondary difmap
_audit_creation_method SHELXL-97
_cell_angle_alpha 90.00
_cell_angle_beta 97.380(10)
_cell_angle_gamma 90.00
_cell_formula_units_Z 4
_cell_length_a 10.765(2)
_cell_length_b 8.0480(10)
_cell_length_c 16.946(2)
_cell_measurement_reflns_used 30
_cell_measurement_temperature 100(2)
_cell_measurement_theta_max 12.51
_cell_measurement_theta_min 4.58
_cell_volume 1456.0(4)
_computing_cell_refinement 'Bruker XSCANS'
_computing_data_collection 'Bruker XSCANS'
_computing_data_reduction 'Bruker SHELXTL'
_computing_molecular_graphics 'Bruker SHELXTL'
_computing_publication_material 'Bruker SHELXTL'
_computing_structure_refinement 'SHELXL-97 (Sheldrick, 1997)'
_computing_structure_solution 'SHELXS-97 (Sheldrick, 1990)'
_diffrn_ambient_temperature 100(2)
_diffrn_measured_fraction_theta_full 1.000
_diffrn_measured_fraction_theta_max 1.000
_diffrn_measurement_device_type 'Bruker P4'
_diffrn_measurement_method '\w scans'
_diffrn_radiation_monochromator graphite
_diffrn_radiation_source 'fine-focus sealed tube'
_diffrn_radiation_type MoK\a
_diffrn_radiation_wavelength 0.71073
_diffrn_reflns_av_R_equivalents 0.0248
_diffrn_reflns_av_sigmaI/netI 0.0332
_diffrn_reflns_limit_h_max 12
_diffrn_reflns_limit_h_min -1
_diffrn_reflns_limit_k_max 9
_diffrn_reflns_limit_k_min -1
_diffrn_reflns_limit_l_max 20
_diffrn_reflns_limit_l_min -20
_diffrn_reflns_number 3460
_diffrn_reflns_theta_full 24.98
_diffrn_reflns_theta_max 24.98
_diffrn_reflns_theta_min 2.12
_diffrn_standards_decay_% 0
_diffrn_standards_interval_count 97
_diffrn_standards_number 3
_exptl_absorpt_coefficient_mu 1.508
_exptl_absorpt_correction_T_max 0.7561
_exptl_absorpt_correction_T_min 0.4931
_exptl_absorpt_correction_type psi-scan
_exptl_absorpt_process_details 'North et al., 1968'
_exptl_crystal_colour blue
_exptl_crystal_density_diffrn 1.537
_exptl_crystal_density_method 'not measured'
_exptl_crystal_description plate
_exptl_crystal_F_000 700
_exptl_crystal_size_max 0.76
_exptl_crystal_size_mid 0.48
_exptl_crystal_size_min 0.18
_refine_diff_density_max 0.307
_refine_diff_density_min -0.595
_refine_diff_density_rms 0.076
_refine_ls_extinction_method none
_refine_ls_goodness_of_fit_ref 1.064
_refine_ls_hydrogen_treatment mixed
_refine_ls_matrix_type full
_refine_ls_number_parameters 193
_refine_ls_number_reflns 2558
_refine_ls_number_restraints 0
_refine_ls_restrained_S_all 1.064
_refine_ls_R_factor_all 0.0317
_refine_ls_R_factor_gt 0.0297
_refine_ls_shift/su_max 0.001
_refine_ls_shift/su_mean 0.000
_refine_ls_structure_factor_coef Fsqd
_refine_ls_weighting_details 'calc w=1/[\s^2^(Fo^2^)+(0.0452P)^2^+0.9705P] where P=(Fo^2^+2Fc^2^)/3'
_refine_ls_weighting_scheme calc
_refine_ls_wR_factor_gt 0.0826
_refine_ls_wR_factor_ref 0.0841
_reflns_number_gt 2411
_reflns_number_total 2558
_reflns_threshold_expression >2sigma(I)
_cod_data_source_file b413084g.txt
_cod_data_source_block sm39
_cod_depositor_comments
;
The following automatic conversions were performed:
'_symmetry_cell_setting' value 'Monoclinic' changed to 'monoclinic'
according to '/home/saulius/struct/CIF-dictionaries/cif_core.dic'
dictionary named 'cif_core.dic' version 2.4.1 from 2010-06-29.

Automatic conversion script
Id: cif_fix_enum 1527 2010-12-29 10:47:43Z saulius 
;
_cod_original_sg_symbol_H-M P2(1)/n
_cod_database_code 7014264

loop_
_symmetry_equiv_pos_as_xyz
'x, y, z'
'-x+1/2, y+1/2, -z+1/2'
'-x, -y, -z'
'x-1/2, -y-1/2, z-1/2'

loop_
_atom_site_label
_atom_site_type_symbol
_atom_site_fract_x
_atom_site_fract_y
_atom_site_fract_z
_atom_site_U_iso_or_equiv
_atom_site_adp_type
_atom_site_occupancy
_atom_site_symmetry_multiplicity
_atom_site_calc_flag
_atom_site_refinement_flags
_atom_site_disorder_assembly
_atom_site_disorder_group
Cu1 Cu 0.83308(2) 0.16937(3) 0.369473(14) 0.01081(12) Uani 1 1 d . . .
N1 N 0.80050(17) 0.1009(2) 0.25920(11) 0.0172(4) Uani 1 1 d . . .
C111 C 0.78170(19) 0.0308(3) 0.19870(12) 0.0131(4) Uani 1 1 d . . .
O111 O 0.76247(15) -0.03786(19) 0.13442(9) 0.0204(4) Uani 1 1 d . . .
O1 O 0.99713(14) 0.24686(19) 0.35329(8) 0.0164(3) Uani 1 1 d . . .
C2 C 1.0799(2) 0.3085(2) 0.40750(13) 0.0122(4) Uani 1 1 d . . .
C3 C 1.0718(2) 0.3065(3) 0.48825(13) 0.0135(4) Uani 1 1 d . . .
H3 H 1.1395 0.3545 0.5222 0.016 Uiso 1 1 calc R . .
C4 C 0.9715(2) 0.2392(2) 0.52528(12) 0.0129(4) Uani 1 1 d . . .
N5 N 0.86791(17) 0.1839(2) 0.48446(11) 0.0120(4) Uani 1 1 d . . .
C6 C 0.7653(2) 0.1243(3) 0.52597(12) 0.0154(4) Uani 1 1 d . . .
H6A H 0.7628 0.1872 0.5759 0.018 Uiso 1 1 calc R . .
H6B H 0.7766 0.0050 0.5392 0.018 Uiso 1 1 calc R . .
C7 C 0.6451(2) 0.1506(3) 0.47008(13) 0.0152(5) Uani 1 1 d . . .
H7A H 0.5750 0.0943 0.4916 0.018 Uiso 1 1 calc R . .
H7B H 0.6259 0.2708 0.4659 0.018 Uiso 1 1 calc R . .
N8 N 0.65814(17) 0.0830(2) 0.39003(11) 0.0134(4) Uani 1 1 d . . .
C9 C 0.5526(2) 0.1419(3) 0.33219(14) 0.0182(5) Uani 1 1 d . . .
H9A H 0.5600 0.0951 0.2796 0.027 Uiso 1 1 calc R . .
H9B H 0.5545 0.2635 0.3293 0.027 Uiso 1 1 calc R . .
H9C H 0.4732 0.1061 0.3494 0.027 Uiso 1 1 calc R . .
C10 C 0.6584(2) -0.1007(3) 0.38999(14) 0.0185(5) Uani 1 1 d . . .
H10A H 0.5784 -0.1415 0.4042 0.028 Uiso 1 1 calc R . .
H10B H 0.7270 -0.1412 0.4288 0.028 Uiso 1 1 calc R . .
H10C H 0.6698 -0.1412 0.3369 0.028 Uiso 1 1 calc R . .
C11 C 0.9893(2) 0.2336(3) 0.61511(12) 0.0171(5) Uani 1 1 d . . .
H11A H 0.9262 0.3040 0.6354 0.026 Uiso 1 1 calc R . .
H11B H 1.0732 0.2743 0.6353 0.026 Uiso 1 1 calc R . .
H11C H 0.9800 0.1190 0.6329 0.026 Uiso 1 1 calc R . .
C12 C 1.1910(2) 0.3856(2) 0.37677(12) 0.0124(4) Uani 1 1 d . . .
C13 C 1.2986(2) 0.4379(3) 0.42639(13) 0.0151(4) Uani 1 1 d . . .
H13 H 1.3043 0.4213 0.4822 0.018 Uiso 1 1 calc R . .
C14 C 1.3969(2) 0.5137(3) 0.39438(13) 0.0172(5) Uani 1 1 d . . .
H14 H 1.4691 0.5482 0.4286 0.021 Uiso 1 1 calc R . .
C15 C 1.3908(2) 0.5397(3) 0.31278(13) 0.0160(4) Uani 1 1 d . . .
H15 H 1.4579 0.5921 0.2912 0.019 Uiso 1 1 calc R . .
C16 C 1.2847(2) 0.4876(3) 0.26335(13) 0.0168(5) Uani 1 1 d . . .
H16 H 1.2791 0.5054 0.2076 0.020 Uiso 1 1 calc R . .
C17 C 1.1872(2) 0.4100(3) 0.29477(12) 0.0142(4) Uani 1 1 d . . .
H17 H 1.1164 0.3726 0.2600 0.017 Uiso 1 1 calc R . .

loop_
_atom_site_aniso_label
_atom_site_aniso_U_11
_atom_site_aniso_U_22
_atom_site_aniso_U_33
_atom_site_aniso_U_23
_atom_site_aniso_U_13
_atom_site_aniso_U_12
Cu1 0.00982(18) 0.01334(17) 0.00981(17) -0.00064(8) 0.00328(11) -0.00216(9)
N1 0.0151(9) 0.0236(10) 0.0135(9) -0.0032(8) 0.0042(7) -0.0048(8)
C111 0.0087(10) 0.0141(9) 0.0169(11) 0.0048(9) 0.0033(8) 0.0019(8)
O111 0.0293(9) 0.0189(8) 0.0123(8) -0.0045(6) -0.0003(6) 0.0017(7)
O1 0.0135(8) 0.0242(8) 0.0123(7) -0.0015(6) 0.0040(6) -0.0057(7)
C2 0.0124(11) 0.0089(9) 0.0156(11) -0.0009(8) 0.0026(8) 0.0008(8)
C3 0.0112(11) 0.0144(9) 0.0144(10) -0.0010(8) 0.0001(8) 0.0006(8)
C4 0.0155(11) 0.0109(10) 0.0127(10) 0.0002(8) 0.0033(8) 0.0037(8)
N5 0.0123(9) 0.0126(8) 0.0121(9) 0.0012(6) 0.0052(7) 0.0004(7)
C6 0.0157(11) 0.0175(10) 0.0140(10) 0.0003(8) 0.0053(9) -0.0034(9)
C7 0.0134(11) 0.0159(10) 0.0178(11) -0.0029(8) 0.0075(9) -0.0031(9)
N8 0.0140(9) 0.0116(8) 0.0153(9) -0.0005(7) 0.0041(7) -0.0009(7)
C9 0.0105(11) 0.0221(11) 0.0216(12) -0.0023(9) 0.0003(9) -0.0012(9)
C10 0.0217(12) 0.0111(10) 0.0247(12) -0.0011(9) 0.0105(9) -0.0031(9)
C11 0.0155(11) 0.0239(11) 0.0125(10) 0.0002(9) 0.0035(8) 0.0002(9)
C12 0.0127(10) 0.0086(9) 0.0166(10) -0.0009(8) 0.0036(8) 0.0019(8)
C13 0.0138(10) 0.0163(10) 0.0151(10) 0.0013(8) 0.0019(8) 0.0000(9)
C14 0.0120(10) 0.0161(10) 0.0230(11) -0.0015(9) 0.0005(9) -0.0017(9)
C15 0.0119(10) 0.0141(10) 0.0237(11) 0.0031(8) 0.0089(9) 0.0020(8)
C16 0.0177(11) 0.0180(11) 0.0162(10) 0.0010(8) 0.0072(9) 0.0016(9)
C17 0.0133(10) 0.0150(10) 0.0145(10) -0.0018(8) 0.0020(8) 0.0008(8)

loop_
_atom_type_symbol
_atom_type_description
_atom_type_scat_dispersion_real
_atom_type_scat_dispersion_imag
_atom_type_scat_source
C C 0.0033 0.0016 'International Tables Vol C Tables 4.2.6.8 and 6.1.1.4'
H H 0.0000 0.0000 'International Tables Vol C Tables 4.2.6.8 and 6.1.1.4'
N N 0.0061 0.0033 'International Tables Vol C Tables 4.2.6.8 and 6.1.1.4'
O O 0.0106 0.0060 'International Tables Vol C Tables 4.2.6.8 and 6.1.1.4'
Cu Cu 0.3201 1.2651 'International Tables Vol C Tables 4.2.6.8 and 6.1.1.4'

loop_
_geom_angle_atom_site_label_1
_geom_angle_atom_site_label_2
_geom_angle_atom_site_label_3
_geom_angle
_geom_angle_site_symmetry_1
_geom_angle_site_symmetry_3
_geom_angle_publ_flag
O1 Cu1 N1 90.59(7) . . ?
O1 Cu1 N5 93.50(7) . . ?
N1 Cu1 N5 166.94(7) . . ?
O1 Cu1 N8 178.38(7) . . ?
N1 Cu1 N8 90.63(7) . . ?
N5 Cu1 N8 85.08(7) . . ?
C111 N1 Cu1 167.54(18) . . ?
N1 C111 O111 178.0(2) . . ?
C2 O1 Cu1 125.71(14) . . ?
O1 C2 C3 125.0(2) . . ?
O1 C2 C12 114.81(18) . . ?
C3 C2 C12 120.19(19) . . ?
C2 C3 C4 126.0(2) . . ?
C2 C3 H3 117.0 . . ?
C4 C3 H3 117.0 . . ?
N5 C4 C3 122.54(19) . . ?
N5 C4 C11 120.68(19) . . ?
C3 C4 C11 116.78(19) . . ?
C4 N5 C6 120.02(18) . . ?
C4 N5 Cu1 126.26(15) . . ?
C6 N5 Cu1 113.71(14) . . ?
N5 C6 C7 106.83(17) . . ?
N5 C6 H6A 110.4 . . ?
C7 C6 H6A 110.4 . . ?
N5 C6 H6B 110.4 . . ?
C7 C6 H6B 110.4 . . ?
H6A C6 H6B 108.6 . . ?
N8 C7 C6 110.27(17) . . ?
N8 C7 H7A 109.6 . . ?
C6 C7 H7A 109.6 . . ?
N8 C7 H7B 109.6 . . ?
C6 C7 H7B 109.6 . . ?
H7A C7 H7B 108.1 . . ?
C10 N8 C9 108.72(18) . . ?
C10 N8 C7 111.54(17) . . ?
C9 N8 C7 109.45(17) . . ?
C10 N8 Cu1 109.45(14) . . ?
C9 N8 Cu1 114.65(13) . . ?
C7 N8 Cu1 102.97(13) . . ?
N8 C9 H9A 109.5 . . ?
N8 C9 H9B 109.5 . . ?
H9A C9 H9B 109.5 . . ?
N8 C9 H9C 109.5 . . ?
H9A C9 H9C 109.5 . . ?
H9B C9 H9C 109.5 . . ?
N8 C10 H10A 109.5 . . ?
N8 C10 H10B 109.5 . . ?
H10A C10 H10B 109.5 . . ?
N8 C10 H10C 109.5 . . ?
H10A C10 H10C 109.5 . . ?
H10B C10 H10C 109.5 . . ?
C4 C11 H11A 109.5 . . ?
C4 C11 H11B 109.5 . . ?
H11A C11 H11B 109.5 . . ?
C4 C11 H11C 109.5 . . ?
H11A C11 H11C 109.5 . . ?
H11B C11 H11C 109.5 . . ?
C17 C12 C13 117.98(19) . . ?
C17 C12 C2 118.69(19) . . ?
C13 C12 C2 123.32(19) . . ?
C14 C13 C12 120.5(2) . . ?
C14 C13 H13 119.7 . . ?
C12 C13 H13 119.7 . . ?
C13 C14 C15 120.8(2) . . ?
C13 C14 H14 119.6 . . ?
C15 C14 H14 119.6 . . ?
C16 C15 C14 118.9(2) . . ?
C16 C15 H15 120.5 . . ?
C14 C15 H15 120.5 . . ?
C17 C16 C15 120.5(2) . . ?
C17 C16 H16 119.7 . . ?
C15 C16 H16 119.7 . . ?
C16 C17 C12 121.2(2) . . ?
C16 C17 H17 119.4 . . ?
C12 C17 H17 119.4 . . ?

loop_
_geom_bond_atom_site_label_1
_geom_bond_atom_site_label_2
_geom_bond_distance
_geom_bond_site_symmetry_2
_geom_bond_publ_flag
Cu1 O1 1.9254(15) . ?
Cu1 N1 1.9365(18) . ?
Cu1 N5 1.9399(18) . ?
Cu1 N8 2.0783(18) . ?
N1 C111 1.165(3) . ?
C111 O111 1.215(3) . ?
O1 C2 1.293(3) . ?
C2 C3 1.382(3) . ?
C2 C12 1.500(3) . ?
C3 C4 1.424(3) . ?
C3 H3 0.9500 . ?
C4 N5 1.312(3) . ?
C4 C11 1.510(3) . ?
N5 C6 1.465(3) . ?
C6 C7 1.516(3) . ?
C6 H6A 0.9900 . ?
C6 H6B 0.9900 . ?
C7 N8 1.485(3) . ?
C7 H7A 0.9900 . ?
C7 H7B 0.9900 . ?
N8 C10 1.479(3) . ?
N8 C9 1.480(3) . ?
C9 H9A 0.9800 . ?
C9 H9B 0.9800 . ?
C9 H9C 0.9800 . ?
C10 H10A 0.9800 . ?
C10 H10B 0.9800 . ?
C10 H10C 0.9800 . ?
C11 H11A 0.9800 . ?
C11 H11B 0.9800 . ?
C11 H11C 0.9800 . ?
C12 C17 1.399(3) . ?
C12 C13 1.406(3) . ?
C13 C14 1.390(3) . ?
C13 H13 0.9500 . ?
C14 C15 1.392(3) . ?
C14 H14 0.9500 . ?
C15 C16 1.391(3) . ?
C15 H15 0.9500 . ?
C16 C17 1.385(3) . ?
C16 H16 0.9500 . ?
C17 H17 0.9500 . ?

loop_
_geom_torsion_atom_site_label_1
_geom_torsion_atom_site_label_2
_geom_torsion_atom_site_label_3
_geom_torsion_atom_site_label_4
_geom_torsion
_geom_torsion_site_symmetry_1
_geom_torsion_site_symmetry_2
_geom_torsion_site_symmetry_3
_geom_torsion_site_symmetry_4
_geom_torsion_publ_flag
O1 Cu1 N1 C111 111.9(8) . . . . ?
N5 Cu1 N1 C111 3.5(10) . . . . ?
N8 Cu1 N1 C111 -67.1(8) . . . . ?
Cu1 N1 C111 O111 -171(6) . . . . ?
N1 Cu1 O1 C2 -177.37(17) . . . . ?
N5 Cu1 O1 C2 -9.78(17) . . . . ?
N8 Cu1 O1 C2 -38(2) . . . . ?
Cu1 O1 C2 C3 10.1(3) . . . . ?
Cu1 O1 C2 C12 -170.09(13) . . . . ?
O1 C2 C3 C4 -0.9(3) . . . . ?
C12 C2 C3 C4 179.32(19) . . . . ?
C2 C3 C4 N5 -6.6(3) . . . . ?
C2 C3 C4 C11 173.4(2) . . . . ?
C3 C4 N5 C6 -176.74(18) . . . . ?
C11 C4 N5 C6 3.3(3) . . . . ?
C3 C4 N5 Cu1 3.8(3) . . . . ?
C11 C4 N5 Cu1 -176.13(15) . . . . ?
O1 Cu1 N5 C4 2.95(17) . . . . ?
N1 Cu1 N5 C4 111.0(3) . . . . ?
N8 Cu1 N5 C4 -177.83(17) . . . . ?
O1 Cu1 N5 C6 -176.54(14) . . . . ?
N1 Cu1 N5 C6 -68.5(4) . . . . ?
N8 Cu1 N5 C6 2.69(14) . . . . ?
C4 N5 C6 C7 152.60(18) . . . . ?
Cu1 N5 C6 C7 -27.9(2) . . . . ?
N5 C6 C7 N8 49.4(2) . . . . ?
C6 C7 N8 C10 72.1(2) . . . . ?
C6 C7 N8 C9 -167.52(17) . . . . ?
C6 C7 N8 Cu1 -45.15(18) . . . . ?
O1 Cu1 N8 C10 -67(2) . . . . ?
N1 Cu1 N8 C10 72.19(15) . . . . ?
N5 Cu1 N8 C10 -95.46(15) . . . . ?
O1 Cu1 N8 C9 171(2) . . . . ?
N1 Cu1 N8 C9 -50.26(15) . . . . ?
N5 Cu1 N8 C9 142.09(15) . . . . ?
O1 Cu1 N8 C7 52(2) . . . . ?
N1 Cu1 N8 C7 -169.06(13) . . . . ?
N5 Cu1 N8 C7 23.29(13) . . . . ?
O1 C2 C12 C17 10.5(3) . . . . ?
C3 C2 C12 C17 -169.72(19) . . . . ?
O1 C2 C12 C13 -170.73(19) . . . . ?
C3 C2 C12 C13 9.1(3) . . . . ?
C17 C12 C13 C14 1.0(3) . . . . ?
C2 C12 C13 C14 -177.84(19) . . . . ?
C12 C13 C14 C15 0.1(3) . . . . ?
C13 C14 C15 C16 -0.4(3) . . . . ?
C14 C15 C16 C17 -0.5(3) . . . . ?
C15 C16 C17 C12 1.6(3) . . . . ?
C13 C12 C17 C16 -1.9(3) . . . . ?
C2 C12 C17 C16 177.00(19) . . . . ?
